data_4339987
loop_
_publ_author_name
'Richtera, Lukas'
'Jancik, Vojtech'
'Mart\'inez-Otero, Diego'
'Pokluda, Ales'
'Zak, Zdirad'
'Taraba, Jan'
'Touzin, Jiri'

_publ_section_title
;
 Taming the Oxidative Power of SeO3 in 1,4-Dioxane, Isolation of Two New
 Isomers of Mixed-Valence Selenium Oxides, and Two Unprecedented Cyclic
 Esters of Selenic Acid.
;
_journal_issue 13
_journal_name_full 'Inorganic chemistry'
_journal_page_first 6569
_journal_page_last 6577
_journal_paper_doi 10.1021/ic500137z
_journal_volume 53
_journal_year 2014
_chemical_formula_moiety 'O10 Se4, 2(C4 H8 O2)'
_chemical_formula_sum 'C8 H16 O14 Se4'
_chemical_formula_weight 652.05
_chemical_name_systematic
; 
 ? 
;
_space_group_crystal_system monoclinic
_space_group_IT_number 14
_space_group_name_Hall '-P 2ybc'
_space_group_name_H-M_alt 'P 1 21/c 1'
_symmetry_space_group_name_Hall '-P 2ybc'
_symmetry_space_group_name_H-M 'P 1 21/c 1'
_atom_sites_solution_hydrogens geom
_atom_sites_solution_primary direct
_atom_sites_solution_secondary difmap
_audit_creation_method SHELXL-2013
_cell_angle_alpha 90
_cell_angle_beta 96.03(1)
_cell_angle_gamma 90
_cell_formula_units_Z 2
_cell_length_a 8.380(1)
_cell_length_b 8.981(1)
_cell_length_c 12.025(2)
_cell_measurement_reflns_used 4379
_cell_measurement_temperature 123(2)
_cell_measurement_theta_max 25.242
_cell_measurement_theta_min 2.836
_cell_volume 900.0(2)
_computing_cell_refinement 'Version 1.171.35.19 CrysAlis171'
_computing_data_collection '1.170.27 CrysAlis170'
_computing_data_reduction 'Version 1.171.35.19 CrysAlis171'
_computing_molecular_graphics 'Gretep and POV-Ray'
_computing_publication_material 'Bruker SHELXTL'
_computing_structure_refinement 'SHELXL-2013 (Sheldrick, 2013)'
_computing_structure_solution 'SHELXT (Sheldrick, 2013)'
_diffrn_ambient_temperature 123(2)
_diffrn_measured_fraction_theta_full 0.973
_diffrn_measured_fraction_theta_max 0.974
_diffrn_measurement_device_type 'KM4CCD/SAPPHIRE CCD'
_diffrn_measurement_method '\w scans'
_diffrn_radiation_type MoK\a
_diffrn_radiation_wavelength 0.71073
_diffrn_reflns_av_R_equivalents 0.1068
_diffrn_reflns_av_unetI/netI 0.1400
_diffrn_reflns_Laue_measured_fraction_full 0.973
_diffrn_reflns_Laue_measured_fraction_max 0.974
_diffrn_reflns_limit_h_max 10
_diffrn_reflns_limit_h_min -10
_diffrn_reflns_limit_k_max 10
_diffrn_reflns_limit_k_min -10
_diffrn_reflns_limit_l_max 10
_diffrn_reflns_limit_l_min -13
_diffrn_reflns_number 4379
_diffrn_reflns_point_group_measured_fraction_full 0.973
_diffrn_reflns_point_group_measured_fraction_max 0.974
_diffrn_reflns_theta_full 25.242
_diffrn_reflns_theta_max 25.241
_diffrn_reflns_theta_min 2.836
_diffrn_source 'Sealed tube'
_exptl_absorpt_coefficient_mu 8.222
_exptl_absorpt_correction_T_max 0.7457
_exptl_absorpt_correction_T_min 0.5918
_exptl_absorpt_correction_type multi-scan
_exptl_absorpt_process_details 'SADABS 2009/1, Sheldrick'
_exptl_crystal_colour colourless
_exptl_crystal_density_diffrn 2.406
_exptl_crystal_description prism
_exptl_crystal_F_000 624
_exptl_crystal_size_max 0.080
_exptl_crystal_size_mid 0.050
_exptl_crystal_size_min 0.050
_refine_diff_density_max 0.929
_refine_diff_density_min -0.824
_refine_diff_density_rms 0.221
_refine_ls_extinction_method none
_refine_ls_goodness_of_fit_ref 0.972
_refine_ls_hydrogen_treatment constr
_refine_ls_matrix_type full
_refine_ls_number_parameters 118
_refine_ls_number_reflns 1584
_refine_ls_number_restraints 0
_refine_ls_restrained_S_all 0.972
_refine_ls_R_factor_all 0.1208
_refine_ls_R_factor_gt 0.0544
_refine_ls_shift/su_max 0.000
_refine_ls_shift/su_mean 0.000
_refine_ls_structure_factor_coef Fsqd
_refine_ls_weighting_details
; 
 w=1/[\s^2^(Fo^2^)+(0.0107P)^2^] 
 where P=(Fo^2^+2Fc^2^)/3 
;
_refine_ls_weighting_scheme calc
_refine_ls_wR_factor_gt 0.0708
_refine_ls_wR_factor_ref 0.0882
_reflns_Friedel_coverage 0.000
_reflns_number_gt 960
_reflns_number_total 1584
_reflns_threshold_expression 'I > 2\s(I)'
_cod_data_source_file ic500137z_si_002.cif
_cod_data_source_block Compound1
_cod_depositor_comments
;
The following automatic conversions were performed:

'_exptl_absorpt_correction_type' value 'Multi-scan' changed to
'multi-scan' according to
/usr/data/users/saulius/crontab/automatic-downloads/rss-feeds/ACS/lib/dictionaries/cif_core.dic
dictionary named 'cif_core.dic' version 2.4.2 from 2011-04-26.

Automatic conversion script
Id: cif_fix_values 2281 2013-09-26 08:29:07Z andrius 

 Adding full bibliography for 4339987--4339996.cif.
;
_cod_database_code 4339987
_shelx_space_group_comment
; 
The symmetry employed for this shelxl refinement is uniquely defined 
by the following loop, which should always be used as a source of 
symmetry information in preference to the above space-group names. 
They are only intended as comments. 
;
_shelx_estimated_absorpt_t_min 0.559
_shelx_estimated_absorpt_t_max 0.684
_shelxl_version_number 2013-2

loop_
_space_group_symop_operation_xyz
'x, y, z'
'-x, y+1/2, -z+1/2'
'-x, -y, -z'
'x, -y-1/2, z-1/2'

loop_
_atom_site_label
_atom_site_type_symbol
_atom_site_fract_x
_atom_site_fract_y
_atom_site_fract_z
_atom_site_U_iso_or_equiv
_atom_site_adp_type
_atom_site_occupancy
_atom_site_site_symmetry_order
_atom_site_calc_flag
_atom_site_refinement_flags_posn
_atom_site_refinement_flags_adp
Se1 Se 0.05716(11) 0.75147(12) 0.55841(9) 0.0162(3) Uani 1 1 d . .
Se2 Se 0.17457(11) 0.41806(11) 0.63227(9) 0.0147(3) Uani 1 1 d . .
O1 O 0.0129(7) 0.6925(7) 0.4239(6) 0.0210(17) Uani 1 1 d . .
O2 O 0.0503(6) 0.5925(7) 0.6398(5) 0.0149(15) Uani 1 1 d . .
O3 O -0.0799(7) 0.8550(7) 0.5979(6) 0.0227(18) Uani 1 1 d . .
O4 O 0.2372(7) 0.8124(7) 0.5643(6) 0.0242(19) Uani 1 1 d . .
O5 O 0.2597(6) 0.4427(7) 0.5224(5) 0.0142(16) Uani 1 1 d . .
O6 O 0.5928(7) 0.4651(7) 0.2637(6) 0.0212(18) Uani 1 1 d . .
O7 O 0.3265(7) 0.3080(7) 0.1615(6) 0.0222(18) Uani 1 1 d . .
C1 C 0.4709(10) 0.4058(12) 0.3283(8) 0.024(3) Uani 1 1 d . .
H1A H 0.4615 0.4696 0.3944 0.029 Uiso 1 1 calc R U
H1B H 0.5015 0.3044 0.3549 0.029 Uiso 1 1 calc R U
C2 C 0.3132(10) 0.4003(11) 0.2572(8) 0.017(2) Uani 1 1 d . .
H2A H 0.2297 0.3599 0.3013 0.020 Uiso 1 1 calc R U
H2B H 0.2809 0.5022 0.2326 0.020 Uiso 1 1 calc R U
C3 C 0.4493(10) 0.3649(10) 0.0975(8) 0.016(3) Uani 1 1 d . .
H3A H 0.4188 0.4655 0.0690 0.019 Uiso 1 1 calc R U
H3B H 0.4595 0.2992 0.0326 0.019 Uiso 1 1 calc R U
C4 C 0.6072(11) 0.3728(10) 0.1689(9) 0.021(3) Uani 1 1 d . .
H4A H 0.6409 0.2716 0.1940 0.025 Uiso 1 1 calc R U
H4B H 0.6902 0.4139 0.1247 0.025 Uiso 1 1 calc R U

loop_
_atom_site_aniso_label
_atom_site_aniso_U_11
_atom_site_aniso_U_22
_atom_site_aniso_U_33
_atom_site_aniso_U_23
_atom_site_aniso_U_13
_atom_site_aniso_U_12
Se1 0.0132(5) 0.0159(5) 0.0196(7) 0.0004(5) 0.0021(4) -0.0012(5)
Se2 0.0100(5) 0.0189(5) 0.0154(7) 0.0008(5) 0.0018(4) 0.0005(5)
O1 0.014(4) 0.022(4) 0.026(5) 0.000(3) -0.002(3) -0.007(3)
O2 0.015(3) 0.015(4) 0.016(4) 0.001(3) 0.008(3) 0.002(3)
O3 0.025(4) 0.023(4) 0.021(5) -0.003(3) 0.007(3) 0.009(3)
O4 0.016(4) 0.025(4) 0.034(5) 0.001(3) 0.012(3) -0.006(3)
O5 0.010(3) 0.023(4) 0.011(4) -0.001(3) 0.007(3) -0.001(3)
O6 0.012(4) 0.041(5) 0.011(5) -0.011(4) 0.007(3) -0.003(3)
O7 0.018(4) 0.026(4) 0.022(5) -0.013(4) 0.001(3) -0.014(3)
C1 0.010(5) 0.051(8) 0.012(7) -0.006(6) -0.002(4) -0.003(5)
C2 0.019(5) 0.021(6) 0.011(7) -0.006(5) 0.004(4) -0.004(5)
C3 0.015(5) 0.018(6) 0.017(7) -0.009(5) 0.010(5) -0.004(4)
C4 0.018(5) 0.023(6) 0.023(8) 0.007(5) 0.011(5) 0.004(5)

loop_
_atom_type_symbol
_atom_type_description
_atom_type_scat_dispersion_real
_atom_type_scat_dispersion_imag
_atom_type_scat_source
C C 0.0033 0.0016 'International Tables Vol C Tables 4.2.6.8 and 6.1.1.4'
H H 0.0000 0.0000 'International Tables Vol C Tables 4.2.6.8 and 6.1.1.4'
O O 0.0106 0.0060 'International Tables Vol C Tables 4.2.6.8 and 6.1.1.4'
Se Se -0.0929 2.2259 'International Tables Vol C Tables 4.2.6.8 and 6.1.1.4'

loop_
_geom_angle_atom_site_label_1
_geom_angle_atom_site_label_2
_geom_angle_atom_site_label_3
_geom_angle
_geom_angle_site_symmetry_1
_geom_angle_site_symmetry_3
O3 Se1 O4 119.7(3) . .
O3 Se1 O1 111.9(3) . .
O4 Se1 O1 104.9(3) . .
O3 Se1 O2 104.2(3) . .
O4 Se1 O2 110.1(3) . .
O1 Se1 O2 105.2(3) . .
O5 Se2 O2 102.9(3) . .
O5 Se2 O1 101.7(3) . 3_566
O2 Se2 O1 90.6(3) . 3_566
O5 Se2 O7 87.8(3) . 4_566
O2 Se2 O7 168.6(3) . 4_566
O1 Se2 O7 90.9(2) 3_566 4_566
O5 Se2 O6 87.8(3) . 3_666
O2 Se2 O6 91.9(2) . 3_666
O1 Se2 O6 169.3(3) 3_566 3_666
O7 Se2 O6 84.6(2) 4_566 3_666
Se1 O1 Se2 125.6(4) . 3_566
Se1 O2 Se2 127.2(3) . .
C4 O6 C1 109.8(7) . .
C2 O7 C3 110.1(7) . .
O6 C1 C2 109.6(8) . .
O7 C2 C1 109.8(7) . .
O7 C3 C4 110.3(8) . .
O6 C4 C3 109.9(7) . .

loop_
_geom_bond_atom_site_label_1
_geom_bond_atom_site_label_2
_geom_bond_distance
_geom_bond_site_symmetry_2
Se1 O3 1.588(6) .
Se1 O4 1.600(6) .
Se1 O1 1.705(7) .
Se1 O2 1.735(6) .
Se2 O5 1.582(6) .
Se2 O2 1.888(6) .
Se2 O1 1.921(6) 3_566
Se2 O7 2.403(6) 4_566
Se2 O6 2.440(6) 3_666
O1 Se2 1.921(6) 3_566
O6 C4 1.424(11) .
O6 C1 1.449(10) .
O7 C2 1.432(10) .
O7 C3 1.442(10) .
C1 C2 1.497(11) .
C3 C4 1.502(12) .
